data_7710905
loop_
_publ_author_name
'Chishiro, Akane'
'Akioka, Ippei'
'Sumida, Akifumi'
'Oka, Kouki'
'Tonai, Norimitsu'
'Yumura, Takashi'
'Imoto, Hiroaki'
'Naka, Kensuke'

_publ_section_title
;
 Tetrachlorocatecholates of triarylarsines as a novel class of Lewis acids
;
_journal_name_full 'Dalton Transactions'
_journal_paper_doi 10.1039/D2DT02145E
_journal_year 2022
_chemical_formula_moiety 'C26 H11 As Cl4 F6 O2'
_chemical_formula_sum 'C26 H11 As Cl4 F6 O2'
_chemical_formula_weight 686.07
_space_group_crystal_system triclinic
_space_group_IT_number 2
_space_group_name_Hall '-P 1'
_space_group_name_H-M_alt 'P -1'
_atom_sites_solution_hydrogens geom
_atom_sites_solution_primary dual
_audit_creation_date 2020-11-14
_audit_creation_method
;
Olex2 1.3-ac4
(compiled 2019.04.23 svn.r3594 for Rigaku Oxford Diffraction, GUI svn.r5739)
;
_audit_update_record
;
2022-03-04 deposited with the CCDC.	2022-07-29 downloaded from the CCDC.
;
_cell_angle_alpha 105.744(2)
_cell_angle_beta 99.000(2)
_cell_angle_gamma 99.061(2)
_cell_formula_units_Z 2
_cell_length_a 8.7605(2)
_cell_length_b 9.4518(2)
_cell_length_c 16.2259(3)
_cell_measurement_reflns_used 4655
_cell_measurement_temperature 93.15
_cell_measurement_theta_max 32.4490
_cell_measurement_theta_min 2.9680
_cell_volume 1248.65(5)
_computing_cell_refinement 'CrysAlisPro 1.171.41.80a (Rigaku OD, 2020)'
_computing_data_collection 'CrysAlisPro 1.171.41.80a (Rigaku OD, 2020)'
_computing_data_reduction 'CrysAlisPro 1.171.41.80a (Rigaku OD, 2020)'
_computing_molecular_graphics 'Olex2 (Dolomanov et al., 2009)'
_computing_publication_material 'Olex2 (Dolomanov et al., 2009)'
_computing_structure_refinement 'ShelXL (Sheldrick, 2015)'
_computing_structure_solution 'ShelXT (Sheldrick, 2015)'
_diffrn_ambient_temperature 93.15
_diffrn_detector 'CCD area detector'
_diffrn_detector_area_resol_mean 6.83
_diffrn_detector_type 'Rigaku Mercury area detector'
_diffrn_measured_fraction_theta_full 0.999
_diffrn_measured_fraction_theta_max 0.999
_diffrn_measurement_details
;
List of Runs (angles in degrees, time in seconds):

  # Type    Start    End  Width  t~exp~   \w     \q     \k     \f   Frames
#--------------------------------------------------------------------------
  1  \w    -72.00 112.00   0.40    1.00    --   30.00  54.00 150.00  460
  2  \w    -64.00 -36.00   0.40    1.00    --   30.00  54.00   0.00   70
  3  \w     38.00 118.00   0.40    1.00    --   30.00  54.00   0.00  200
  4  \w      2.00  34.00   0.40    1.00    --   30.00  54.00 -90.00   80
;
_diffrn_measurement_device 'fixed-chi diffractometer'
_diffrn_measurement_device_type 'Rigaku XtaLAB mini'
_diffrn_measurement_method '\w scans'
_diffrn_orient_matrix_type 'CrysAlisPro convention (1999,Acta A55,543-557)'
_diffrn_orient_matrix_UB_11 -0.0087701000
_diffrn_orient_matrix_UB_12 -0.0363671000
_diffrn_orient_matrix_UB_13 0.0324139000
_diffrn_orient_matrix_UB_21 -0.0310639000
_diffrn_orient_matrix_UB_22 -0.0696062000
_diffrn_orient_matrix_UB_23 -0.0332582000
_diffrn_orient_matrix_UB_31 0.0773886000
_diffrn_orient_matrix_UB_32 -0.0138878000
_diffrn_orient_matrix_UB_33 0.0008690000
_diffrn_radiation_monochromator 'curved graphite'
_diffrn_radiation_probe x-ray
_diffrn_radiation_type 'Mo K\a'
_diffrn_radiation_wavelength 0.71073
_diffrn_reflns_av_R_equivalents 0.0170
_diffrn_reflns_av_unetI/netI 0.0327
_diffrn_reflns_Laue_measured_fraction_full 0.999
_diffrn_reflns_Laue_measured_fraction_max 0.999
_diffrn_reflns_limit_h_max 10
_diffrn_reflns_limit_h_min -10
_diffrn_reflns_limit_k_max 11
_diffrn_reflns_limit_k_min -11
_diffrn_reflns_limit_l_max 20
_diffrn_reflns_limit_l_min -18
_diffrn_reflns_number 7324
_diffrn_reflns_point_group_measured_fraction_full 0.999
_diffrn_reflns_point_group_measured_fraction_max 0.999
_diffrn_reflns_theta_full 25.242
_diffrn_reflns_theta_max 26.372
_diffrn_reflns_theta_min 2.668
_diffrn_source 'Sealed X-ray tube'
_diffrn_source_type 'Sealed X-ray tube'
_exptl_absorpt_coefficient_mu 1.860
_exptl_absorpt_correction_T_max 0.638
_exptl_absorpt_correction_T_min 0.226
_exptl_absorpt_correction_type analytical
_exptl_absorpt_process_details
;
CrysAlisPro 1.171.41.80a (Rigaku Oxford Diffraction, 2020)
Analytical numeric absorption correction using a multifaceted crystal
model based on expressions derived by R.C. Clark & J.S. Reid.
(Clark, R. C. & Reid, J. S. (1995). Acta Cryst. A51, 887-897)
Empirical absorption correction using spherical harmonics,
implemented in SCALE3 ABSPACK scaling algorithm.
;
_exptl_crystal_colour colourless
_exptl_crystal_colour_primary colourless
_exptl_crystal_density_diffrn 1.825
_exptl_crystal_description plate
_exptl_crystal_F_000 676
_exptl_crystal_size_max 0.69
_exptl_crystal_size_mid 0.37
_exptl_crystal_size_min 0.15
_refine_diff_density_max 0.496
_refine_diff_density_min -0.594
_refine_diff_density_rms 0.067
_refine_ls_extinction_method none
_refine_ls_goodness_of_fit_ref 1.047
_refine_ls_hydrogen_treatment constr
_refine_ls_matrix_type full
_refine_ls_number_parameters 352
_refine_ls_number_reflns 5106
_refine_ls_number_restraints 0
_refine_ls_restrained_S_all 1.047
_refine_ls_R_factor_all 0.0299
_refine_ls_R_factor_gt 0.0258
_refine_ls_shift/su_max 0.001
_refine_ls_shift/su_mean 0.000
_refine_ls_structure_factor_coef Fsqd
_refine_ls_weighting_details 'w=1/[\s^2^(Fo^2^)+(0.0323P)^2^+0.3654P] where P=(Fo^2^+2Fc^2^)/3'
_refine_ls_weighting_scheme calc
_refine_ls_wR_factor_gt 0.0639
_refine_ls_wR_factor_ref 0.0670
_reflns_Friedel_coverage 0.000
_reflns_number_gt 4659
_reflns_number_total 5106
_reflns_threshold_expression 'I > 2\s(I)'
_cod_data_source_file d2dt02145e2.cif
_cod_data_source_block 5
_cod_database_code 7710905
_shelx_shelxl_version_number 2018/3
_chemical_oxdiff_formula C26H11As1O2F6Cl4
_shelx_space_group_comment
;
The symmetry employed for this shelxl refinement is uniquely defined
by the following loop, which should always be used as a source of
symmetry information in preference to the above space-group names.
They are only intended as comments.
;
_shelx_estimated_absorpt_t_max 0.768
_shelx_estimated_absorpt_t_min 0.360
_diffrn_oxdiff_digest_frames
;
01a61eb7b80ec8d907245a5370928fada200810c283
;
_reflns_odcompleteness_completeness 99.90
_reflns_odcompleteness_iscentric 1
_reflns_odcompleteness_theta 26.32
_olex2_refinement_description
;
1. Fixed Uiso
 At 1.2 times of:
  All C(H) groups
2.a Aromatic/amide H refined with riding coordinates:
 C20(H20), C11(H11), C2(H2), C24(H24), C3(H3), C10(H10), C9(H9), C22(H22),
 C8(H8), C4(H4), C5(H5)
;
_olex2_submission_special_instructions 'No special instructions were received'
_oxdiff_exptl_absorpt_empirical_details
;
Empirical correction (ABSPACK) includes:
- Absorption correction using spherical harmonics
- Frame scaling
;
_oxdiff_exptl_absorpt_empirical_full_max 1.154
_oxdiff_exptl_absorpt_empirical_full_min 0.828

loop_
_space_group_symop_operation_xyz
'x, y, z'
'-x, -y, -z'

loop_
_atom_site_label
_atom_site_type_symbol
_atom_site_fract_x
_atom_site_fract_y
_atom_site_fract_z
_atom_site_U_iso_or_equiv
_atom_site_adp_type
_atom_site_occupancy
_atom_site_site_symmetry_order
_atom_site_calc_flag
_atom_site_refinement_flags_posn
_atom_site_refinement_flags_adp
_atom_site_refinement_flags_occupancy
_atom_site_disorder_assembly
_atom_site_disorder_group
As1 As 0.51136(2) 0.13810(2) 0.77935(2) 0.01394(7) Uani 1 1 d . . . . .
Cl4 Cl 0.09391(5) 0.42913(5) 0.81449(3) 0.02036(11) Uani 1 1 d . . . . .
Cl1 Cl 0.82123(5) 0.61941(5) 0.97267(3) 0.01938(11) Uani 1 1 d . . . . .
Cl2 Cl 0.60416(6) 0.85919(5) 1.01319(3) 0.02216(12) Uani 1 1 d . . . . .
Cl3 Cl 0.24122(6) 0.76234(6) 0.93413(4) 0.02323(12) Uani 1 1 d . . . . .
F3 F 0.87577(15) 0.08226(16) 0.47929(8) 0.0302(3) Uani 1 1 d . . . . .
O1 O 0.63320(16) 0.31583(15) 0.86256(9) 0.0180(3) Uani 1 1 d . . . . .
O2 O 0.34087(15) 0.23825(15) 0.79426(9) 0.0168(3) Uani 1 1 d . . . . .
F1 F 0.99340(15) 0.17846(19) 0.61461(9) 0.0390(4) Uani 1 1 d . . . . .
F2 F 0.94660(16) 0.32221(16) 0.53489(10) 0.0386(4) Uani 1 1 d . . . . .
F5 F 0.27088(17) 0.38584(19) 0.52818(10) 0.0415(4) Uani 1 1 d . . . . .
F4 F 0.39759(17) 0.3441(2) 0.42585(10) 0.0472(4) Uani 1 1 d . . . . .
F6 F 0.2275(2) 0.16614(18) 0.43825(12) 0.0590(5) Uani 1 1 d . . . . .
C15 C 0.5226(2) 0.6769(2) 0.94803(13) 0.0165(4) Uani 1 1 d . . . . .
C16 C 0.3612(2) 0.6343(2) 0.91252(13) 0.0167(4) Uani 1 1 d . . . . .
C14 C 0.6198(2) 0.5728(2) 0.93095(13) 0.0156(4) Uani 1 1 d . . . . .
C12 C 0.3608(2) -0.0529(2) 0.74290(13) 0.0166(4) Uani 1 1 d . . . . .
C17 C 0.2938(2) 0.4862(2) 0.85891(13) 0.0155(4) Uani 1 1 d . . . . .
C18 C 0.3907(2) 0.3842(2) 0.84255(13) 0.0150(4) Uani 1 1 d . . . . .
C7 C 0.4420(2) -0.1689(2) 0.74444(13) 0.0170(4) Uani 1 1 d . . . . .
C1 C 0.6748(2) 0.0342(2) 0.81119(13) 0.0164(4) Uani 1 1 d . . . . .
C13 C 0.5525(2) 0.4268(2) 0.87935(13) 0.0153(4) Uani 1 1 d . . . . .
C6 C 0.6146(2) -0.1214(2) 0.78260(13) 0.0171(4) Uani 1 1 d . . . . .
C20 C 0.6987(2) 0.1727(2) 0.65193(13) 0.0175(4) Uani 1 1 d . . . . .
H20 H 0.778383 0.148314 0.689307 0.021 Uiso 1 1 calc R . . . .
C11 C 0.1987(2) -0.0818(2) 0.71237(14) 0.0199(4) Uani 1 1 d . . . . .
H11 H 0.145126 -0.001785 0.712815 0.024 Uiso 1 1 calc R . . . .
C19 C 0.5508(2) 0.1789(2) 0.67294(13) 0.0149(4) Uani 1 1 d . . . . .
C21 C 0.7282(2) 0.2022(2) 0.57628(13) 0.0179(4) Uani 1 1 d . . . . .
C23 C 0.4668(2) 0.2447(2) 0.54229(13) 0.0181(4) Uani 1 1 d . . . . .
C2 C 0.8331(2) 0.0947(2) 0.85148(14) 0.0204(4) Uani 1 1 d . . . . .
H2 H 0.871911 0.200466 0.871310 0.025 Uiso 1 1 calc R . . . .
C24 C 0.4342(2) 0.2148(2) 0.61814(13) 0.0175(4) Uani 1 1 d . . . . .
H24 H 0.333456 0.218918 0.632227 0.021 Uiso 1 1 calc R . . . .
C3 C 0.9332(3) -0.0024(3) 0.86217(15) 0.0242(5) Uani 1 1 d . . . . .
H3 H 1.041329 0.037094 0.889863 0.029 Uiso 1 1 calc R . . . .
C10 C 0.1162(2) -0.2307(2) 0.68103(14) 0.0220(4) Uani 1 1 d . . . . .
H10 H 0.004838 -0.252839 0.660368 0.026 Uiso 1 1 calc R . . . .
C9 C 0.1957(3) -0.3470(2) 0.67981(14) 0.0229(5) Uani 1 1 d . . . . .
H9 H 0.138282 -0.448217 0.656977 0.028 Uiso 1 1 calc R . . . .
C22 C 0.6131(2) 0.2379(2) 0.52056(14) 0.0188(4) Uani 1 1 d . . . . .
H22 H 0.634285 0.257379 0.468556 0.023 Uiso 1 1 calc R . . . .
C8 C 0.3580(3) -0.3177(2) 0.71151(14) 0.0213(4) Uani 1 1 d . . . . .
H8 H 0.411214 -0.398089 0.710756 0.026 Uiso 1 1 calc R . . . .
C4 C 0.8754(3) -0.1575(2) 0.83234(15) 0.0239(5) Uani 1 1 d . . . . .
H4 H 0.944948 -0.223134 0.838921 0.029 Uiso 1 1 calc R . . . .
C5 C 0.7172(3) -0.2168(2) 0.79312(14) 0.0218(4) Uani 1 1 d . . . . .
H5 H 0.678759 -0.322610 0.773427 0.026 Uiso 1 1 calc R . . . .
C25 C 0.8865(2) 0.1959(3) 0.55158(14) 0.0247(5) Uani 1 1 d . . . . .
C26 C 0.3409(3) 0.2840(3) 0.48357(15) 0.0236(5) Uani 1 1 d . . . . .

loop_
_atom_site_aniso_label
_atom_site_aniso_U_11
_atom_site_aniso_U_22
_atom_site_aniso_U_33
_atom_site_aniso_U_23
_atom_site_aniso_U_13
_atom_site_aniso_U_12
As1 0.01464(11) 0.01393(10) 0.01439(11) 0.00541(8) 0.00331(8) 0.00405(8)
Cl4 0.0153(2) 0.0226(2) 0.0227(3) 0.0071(2) 0.00113(19) 0.00498(19)
Cl1 0.0156(2) 0.0199(2) 0.0218(3) 0.0073(2) 0.00105(18) 0.00249(19)
Cl2 0.0240(3) 0.0147(2) 0.0243(3) 0.0024(2) 0.0013(2) 0.0039(2)
Cl3 0.0230(3) 0.0202(2) 0.0267(3) 0.0046(2) 0.0032(2) 0.0116(2)
F3 0.0282(7) 0.0435(8) 0.0208(7) 0.0050(6) 0.0094(5) 0.0166(6)
O1 0.0158(7) 0.0158(7) 0.0210(8) 0.0040(6) 0.0013(6) 0.0047(6)
O2 0.0156(7) 0.0153(6) 0.0185(7) 0.0030(6) 0.0027(5) 0.0049(6)
F1 0.0202(7) 0.0786(11) 0.0216(7) 0.0154(7) 0.0039(5) 0.0203(7)
F2 0.0254(7) 0.0433(8) 0.0476(9) 0.0155(7) 0.0153(6) -0.0020(6)
F5 0.0446(8) 0.0632(10) 0.0322(8) 0.0212(7) 0.0133(7) 0.0388(8)
F4 0.0380(8) 0.0903(13) 0.0418(9) 0.0493(9) 0.0196(7) 0.0326(9)
F6 0.0474(10) 0.0381(9) 0.0713(13) 0.0152(8) -0.0357(9) 0.0016(8)
C15 0.0243(10) 0.0121(9) 0.0143(10) 0.0051(8) 0.0044(8) 0.0044(8)
C16 0.0205(10) 0.0185(10) 0.0154(10) 0.0079(8) 0.0056(8) 0.0101(8)
C14 0.0148(9) 0.0203(10) 0.0136(10) 0.0090(8) 0.0024(7) 0.0028(8)
C12 0.0209(10) 0.0174(9) 0.0130(10) 0.0063(8) 0.0058(8) 0.0037(8)
C17 0.0147(9) 0.0203(10) 0.0138(10) 0.0078(8) 0.0034(7) 0.0051(8)
C18 0.0178(10) 0.0154(9) 0.0137(10) 0.0069(8) 0.0044(7) 0.0034(8)
C7 0.0231(10) 0.0193(10) 0.0122(10) 0.0077(8) 0.0076(8) 0.0057(8)
C1 0.0192(10) 0.0189(10) 0.0147(10) 0.0081(8) 0.0048(8) 0.0078(8)
C13 0.0187(10) 0.0166(9) 0.0145(10) 0.0076(8) 0.0060(8) 0.0068(8)
C6 0.0213(10) 0.0202(10) 0.0128(10) 0.0080(8) 0.0054(8) 0.0060(8)
C20 0.0172(10) 0.0186(9) 0.0167(10) 0.0058(8) 0.0021(8) 0.0046(8)
C11 0.0211(10) 0.0231(10) 0.0173(10) 0.0087(8) 0.0042(8) 0.0049(9)
C19 0.0175(10) 0.0131(9) 0.0144(10) 0.0042(7) 0.0044(7) 0.0025(8)
C21 0.0155(10) 0.0196(10) 0.0178(10) 0.0041(8) 0.0042(8) 0.0034(8)
C23 0.0185(10) 0.0189(10) 0.0168(10) 0.0061(8) 0.0021(8) 0.0041(8)
C2 0.0197(10) 0.0222(10) 0.0201(11) 0.0069(9) 0.0034(8) 0.0063(9)
C24 0.0149(9) 0.0176(9) 0.0196(11) 0.0049(8) 0.0041(8) 0.0032(8)
C3 0.0189(10) 0.0320(12) 0.0251(12) 0.0123(10) 0.0045(9) 0.0084(9)
C10 0.0206(10) 0.0265(11) 0.0184(11) 0.0079(9) 0.0042(8) 0.0014(9)
C9 0.0299(12) 0.0179(10) 0.0182(11) 0.0054(8) 0.0048(9) -0.0025(9)
C22 0.0195(10) 0.0211(10) 0.0165(10) 0.0062(8) 0.0057(8) 0.0033(8)
C8 0.0282(11) 0.0185(10) 0.0204(11) 0.0091(8) 0.0078(9) 0.0058(9)
C4 0.0256(11) 0.0301(11) 0.0251(12) 0.0156(10) 0.0085(9) 0.0158(10)
C5 0.0278(11) 0.0211(10) 0.0229(11) 0.0123(9) 0.0096(9) 0.0091(9)
C25 0.0181(10) 0.0374(12) 0.0188(11) 0.0081(10) 0.0046(8) 0.0064(9)
C26 0.0225(11) 0.0303(11) 0.0237(12) 0.0134(10) 0.0078(9) 0.0100(9)

loop_
_atom_type_symbol
_atom_type_description
_atom_type_scat_dispersion_real
_atom_type_scat_dispersion_imag
_atom_type_scat_source
C C 0.0033 0.0016 'International Tables Vol C Tables 4.2.6.8 and 6.1.1.4'
H H 0.0000 0.0000 'International Tables Vol C Tables 4.2.6.8 and 6.1.1.4'
As As 0.0499 2.0058 'International Tables Vol C Tables 4.2.6.8 and 6.1.1.4'
Cl Cl 0.1484 0.1585 'International Tables Vol C Tables 4.2.6.8 and 6.1.1.4'
F F 0.0171 0.0103 'International Tables Vol C Tables 4.2.6.8 and 6.1.1.4'
O O 0.0106 0.0060 'International Tables Vol C Tables 4.2.6.8 and 6.1.1.4'

loop_
_exptl_crystal_face_index_h
_exptl_crystal_face_index_k
_exptl_crystal_face_index_l
_exptl_crystal_face_perp_dist
0 0 -1 0.0912
0 0 1 0.0586
0 1 -1 0.1660
0 -1 1 0.1456
2 0 -1 0.3205
-2 0 1 0.3072

loop_
_geom_angle_atom_site_label_1
_geom_angle_atom_site_label_2
_geom_angle_atom_site_label_3
_geom_angle
_geom_angle_site_symmetry_1
_geom_angle_site_symmetry_3
_geom_angle_publ_flag
O1 As1 O2 83.96(6) . . ?
O1 As1 C12 153.78(8) . . ?
O1 As1 C1 88.46(7) . . ?
O1 As1 C19 99.62(7) . . ?
O2 As1 C12 88.88(7) . . ?
O2 As1 C1 156.60(7) . . ?
O2 As1 C19 98.23(7) . . ?
C1 As1 C12 88.24(8) . . ?
C19 As1 C12 106.37(8) . . ?
C19 As1 C1 104.86(8) . . ?
C13 O1 As1 112.81(12) . . ?
C18 O2 As1 112.36(12) . . ?
C16 C15 Cl2 119.98(15) . . ?
C16 C15 C14 120.31(17) . . ?
C14 C15 Cl2 119.71(15) . . ?
C15 C16 Cl3 120.29(15) . . ?
C15 C16 C17 120.38(17) . . ?
C17 C16 Cl3 119.33(15) . . ?
C15 C14 Cl1 122.39(15) . . ?
C13 C14 Cl1 118.59(15) . . ?
C13 C14 C15 119.01(18) . . ?
C7 C12 As1 109.47(14) . . ?
C11 C12 As1 128.56(16) . . ?
C11 C12 C7 121.78(19) . . ?
C16 C17 Cl4 121.61(15) . . ?
C18 C17 Cl4 119.51(15) . . ?
C18 C17 C16 118.88(18) . . ?
O2 C18 C17 124.86(18) . . ?
O2 C18 C13 114.53(17) . . ?
C17 C18 C13 120.56(18) . . ?
C12 C7 C6 116.07(17) . . ?
C8 C7 C12 118.99(19) . . ?
C8 C7 C6 124.94(19) . . ?
C6 C1 As1 109.95(14) . . ?
C2 C1 As1 128.48(15) . . ?
C2 C1 C6 121.47(19) . . ?
O1 C13 C14 124.00(18) . . ?
O1 C13 C18 115.15(17) . . ?
C14 C13 C18 120.83(18) . . ?
C1 C6 C7 115.36(18) . . ?
C5 C6 C7 125.86(18) . . ?
C5 C6 C1 118.77(19) . . ?
C21 C20 C19 119.53(19) . . ?
C12 C11 C10 118.5(2) . . ?
C20 C19 As1 119.06(15) . . ?
C24 C19 As1 120.80(15) . . ?
C24 C19 C20 120.13(19) . . ?
C20 C21 C22 121.19(18) . . ?
C20 C21 C25 120.84(19) . . ?
C22 C21 C25 117.98(19) . . ?
C24 C23 C26 119.21(18) . . ?
C22 C23 C24 120.90(19) . . ?
C22 C23 C26 119.89(19) . . ?
C3 C2 C1 118.86(19) . . ?
C19 C24 C23 119.41(18) . . ?
C2 C3 C4 120.2(2) . . ?
C9 C10 C11 120.34(19) . . ?
C10 C9 C8 121.01(19) . . ?
C23 C22 C21 118.8(2) . . ?
C9 C8 C7 119.3(2) . . ?
C5 C4 C3 120.6(2) . . ?
C4 C5 C6 120.10(19) . . ?
F3 C25 F1 106.97(18) . . ?
F3 C25 F2 106.65(18) . . ?
F3 C25 C21 111.84(17) . . ?
F1 C25 F2 107.21(18) . . ?
F1 C25 C21 112.70(18) . . ?
F2 C25 C21 111.13(19) . . ?
F5 C26 F4 105.30(18) . . ?
F5 C26 C23 112.23(19) . . ?
F4 C26 C23 112.78(18) . . ?
F6 C26 F5 106.50(18) . . ?
F6 C26 F4 107.1(2) . . ?
F6 C26 C23 112.45(18) . . ?

loop_
_geom_bond_atom_site_label_1
_geom_bond_atom_site_label_2
_geom_bond_distance
_geom_bond_site_symmetry_2
_geom_bond_publ_flag
As1 O1 1.8809(13) . ?
As1 O2 1.9025(13) . ?
As1 C12 1.9432(19) . ?
As1 C1 1.941(2) . ?
As1 C19 1.938(2) . ?
Cl4 C17 1.7244(19) . ?
Cl1 C14 1.7276(19) . ?
Cl2 C15 1.7275(19) . ?
Cl3 C16 1.725(2) . ?
F3 C25 1.337(3) . ?
O1 C13 1.347(2) . ?
O2 C18 1.350(2) . ?
F1 C25 1.338(3) . ?
F2 C25 1.341(3) . ?
F5 C26 1.331(3) . ?
F4 C26 1.338(3) . ?
F6 C26 1.322(3) . ?
C15 C16 1.391(3) . ?
C15 C14 1.400(3) . ?
C16 C17 1.409(3) . ?
C14 C13 1.384(3) . ?
C12 C7 1.402(3) . ?
C12 C11 1.386(3) . ?
C17 C18 1.382(3) . ?
C18 C13 1.398(3) . ?
C7 C6 1.487(3) . ?
C7 C8 1.395(3) . ?
C1 C6 1.402(3) . ?
C1 C2 1.393(3) . ?
C6 C5 1.393(3) . ?
C20 C19 1.396(3) . ?
C20 C21 1.384(3) . ?
C11 C10 1.392(3) . ?
C19 C24 1.392(3) . ?
C21 C22 1.392(3) . ?
C21 C25 1.508(3) . ?
C23 C24 1.396(3) . ?
C23 C22 1.388(3) . ?
C23 C26 1.502(3) . ?
C2 C3 1.391(3) . ?
C3 C4 1.394(3) . ?
C10 C9 1.389(3) . ?
C9 C8 1.391(3) . ?
C4 C5 1.388(3) . ?

loop_
_exptl_oxdiff_crystal_face_indexfrac_h
_exptl_oxdiff_crystal_face_indexfrac_k
_exptl_oxdiff_crystal_face_indexfrac_l
_exptl_oxdiff_crystal_face_x
_exptl_oxdiff_crystal_face_y
_exptl_oxdiff_crystal_face_z
0.0005 -0.0001 -1.0014 -0.0325 0.0333 -0.0008
-0.0005 0.0001 1.0014 0.0325 -0.0333 0.0008
0.0002 1.0015 -1.0015 -0.0689 -0.0364 -0.0148
-0.0002 -1.0015 1.0015 0.0689 0.0364 0.0148
2.0039 0.0002 -1.0003 -0.0500 -0.0290 0.1542
-2.0039 -0.0002 1.0003 0.0500 0.0290 -0.1542
